data_1541840
loop_
_publ_author_name
'Gurewitz, E.'
'Makovsky, J.'

_publ_section_title
;
 The two-dimensional double layered antiferromagnet Rb3 Mn2 Cl7: A neutron
 diffraction study
;
_journal_name_full
;
Physical Review, Serie 3. B - Solid State (1,1970-17,1977)
;
_journal_page_first 2071
_journal_page_last 2077
_journal_volume 14
_journal_year 1976
_chemical_formula_sum 'Cl7 Mn2 Rb3'
_chemical_name_systematic 'Rb3 Mn2 Cl7'
_space_group_IT_number 139
_symmetry_space_group_name_Hall '-I 4 2'
_symmetry_space_group_name_H-M 'I 4/m m m'
_cell_angle_alpha 90
_cell_angle_beta 90
_cell_angle_gamma 90
_cell_formula_units_Z 2
_cell_length_a 5.05
_cell_length_b 5.05
_cell_length_c 26.14
_cell_volume 666.635
_citation_journal_id_ASTM PLRBAQ
_cod_data_source_file Gurewitz_PLRBAQ_1976_1587.cif
_cod_data_source_block Cl7Mn2Rb3
_cod_original_cell_volume 666.6354
_cod_database_code 1541840

loop_
_symmetry_equiv_pos_as_xyz
x,y,z
-y,x,z
-x,-y,z
y,-x,z
x,-y,-z
y,x,-z
-x,y,-z
-y,-x,-z
-x,-y,-z
y,-x,-z
x,y,-z
-y,x,-z
-x,y,z
-y,-x,z
x,-y,z
y,x,z
x+1/2,y+1/2,z+1/2
-y+1/2,x+1/2,z+1/2
-x+1/2,-y+1/2,z+1/2
y+1/2,-x+1/2,z+1/2
x+1/2,-y+1/2,-z+1/2
y+1/2,x+1/2,-z+1/2
-x+1/2,y+1/2,-z+1/2
-y+1/2,-x+1/2,-z+1/2
-x+1/2,-y+1/2,-z+1/2
y+1/2,-x+1/2,-z+1/2
x+1/2,y+1/2,-z+1/2
-y+1/2,x+1/2,-z+1/2
-x+1/2,y+1/2,z+1/2
-y+1/2,-x+1/2,z+1/2
x+1/2,-y+1/2,z+1/2
y+1/2,x+1/2,z+1/2

loop_
_atom_site_label
_atom_site_type_symbol
_atom_site_fract_x
_atom_site_fract_y
_atom_site_fract_z
_atom_site_occupancy
_atom_site_U_iso_or_equiv
Cl2 Cl-1 0 0 0 1 0.0
Mn1 Mn+2 0 0 0.398 1 0.0
Cl3 Cl-1 0 0.5 0.094 1 0.0
Cl1 Cl-1 0 0 0.303 1 0.0
Rb1 Rb+1 0 0 0.5 1 0.0
Rb2 Rb+1 0 0 0.18 1 0.0
